data_2226489
loop_
_publ_author_name
'Toumi Akriche, Samah'
'Al Othman, Zeid Abdellah'
'Rzaigui, Mohamed'
'Mahfouz, Refaat Mohamed'

_publ_section_title
;
 Tris(1,10-phenanthroline)cobalt(II) bis(perrhenate) monohydrate
;
_journal_coeditor_code HB5497
_journal_issue 7
_journal_name_full 'Acta Crystallographica Section E'
_journal_page_first m816
_journal_paper_doi 10.1107/S1600536810022750
_journal_volume 66
_journal_year 2010
_chemical_formula_iupac '[Co (C12 H8 N2)3] [Re O4]2, H2 O'
_chemical_formula_moiety 'C36 H24 Co N6 2+, 2(O4 Re -), H2 O'
_chemical_formula_sum 'C36 H26 Co N6 O9 Re2'
_chemical_formula_weight 1117.96
_chemical_name_systematic
;
Tris(1,10-phenanthroline)cobalt(II) bis(perrhenate) monohydrate
;
_space_group_IT_number 2
_symmetry_cell_setting triclinic
_symmetry_space_group_name_Hall '-P 1'
_symmetry_space_group_name_H-M 'P -1'
_atom_sites_solution_hydrogens geom
_atom_sites_solution_primary direct
_atom_sites_solution_secondary difmap
_audit_creation_method SHELXL-97
_cell_angle_alpha 73.58(2)
_cell_angle_beta 71.18(2)
_cell_angle_gamma 78.50(3)
_cell_formula_units_Z 2
_cell_length_a 10.350(5)
_cell_length_b 13.133(3)
_cell_length_c 14.392(2)
_cell_measurement_reflns_used 25
_cell_measurement_temperature 293(2)
_cell_measurement_theta_max 11
_cell_measurement_theta_min 9
_cell_volume 1763.5(10)
_computing_cell_refinement 'CAD-4 EXPRESS (Enraf--Nonius, 1994)'
_computing_data_collection 'CAD-4 EXPRESS (Enraf--Nonius, 1994)'
_computing_data_reduction 'XCAD4 (Harms & Wocadlo, 1995)'
_computing_molecular_graphics 'ORTEP-3 (Farrugia, 1997) and DIAMOND (Brandenburg & Putz, 2005)'
_computing_publication_material 'WinGX (Farrugia, 1999)'
_computing_structure_refinement 'SHELXL97 (Sheldrick, 2008)'
_computing_structure_solution 'SHELXS86 (Sheldrick, 2008)'
_diffrn_ambient_temperature 293(2)
_diffrn_measured_fraction_theta_full 0.999
_diffrn_measured_fraction_theta_max 0.999
_diffrn_measurement_device '\k-geometry diffractometer'
_diffrn_measurement_device_type 'Enraf--Nonius CAD-4'
_diffrn_measurement_method 'non-profiled omega scans'
_diffrn_radiation_monochromator graphite
_diffrn_radiation_source 'fine-focus sealed tube'
_diffrn_radiation_type AgK\a
_diffrn_radiation_wavelength 0.56087
_diffrn_reflns_av_R_equivalents 0.0271
_diffrn_reflns_av_sigmaI/netI 0.0651
_diffrn_reflns_limit_h_max 17
_diffrn_reflns_limit_h_min -17
_diffrn_reflns_limit_k_max 21
_diffrn_reflns_limit_k_min -21
_diffrn_reflns_limit_l_max 24
_diffrn_reflns_limit_l_min -6
_diffrn_reflns_number 24086
_diffrn_reflns_theta_full 27.97
_diffrn_reflns_theta_max 27.97
_diffrn_reflns_theta_min 2.21
_diffrn_standards_decay_% 3
_diffrn_standards_interval_time 120
_diffrn_standards_number 2
_exptl_absorpt_coefficient_mu 3.968
_exptl_absorpt_correction_type none
_exptl_crystal_colour pink
_exptl_crystal_density_diffrn 2.105
_exptl_crystal_density_method 'not measured'
_exptl_crystal_description Prism
_exptl_crystal_F_000 1066
_exptl_crystal_size_max 0.17
_exptl_crystal_size_mid 0.15
_exptl_crystal_size_min 0.13
_refine_diff_density_max 5.344
_refine_diff_density_min -5.311
_refine_ls_extinction_method none
_refine_ls_goodness_of_fit_ref 0.978
_refine_ls_hydrogen_treatment mixed
_refine_ls_matrix_type full
_refine_ls_number_parameters 493
_refine_ls_number_reflns 17274
_refine_ls_number_restraints 3
_refine_ls_restrained_S_all 0.978
_refine_ls_R_factor_all 0.1674
_refine_ls_R_factor_gt 0.0832
_refine_ls_shift/su_max 0.035
_refine_ls_shift/su_mean 0.001
_refine_ls_structure_factor_coef Fsqd
_refine_ls_weighting_details 'calc w=1/[\s^2^(Fo^2^)+(0.1366P)^2^] where P=(Fo^2^+2Fc^2^)/3'
_refine_ls_weighting_scheme calc
_refine_ls_wR_factor_gt 0.1974
_refine_ls_wR_factor_ref 0.2437
_reflns_number_gt 8056
_reflns_number_total 17274
_reflns_threshold_expression I>2\s(I)
_cod_data_source_file hb5497.cif
_cod_data_source_block I
_cod_original_cell_volume 1763.6(10)
_cod_database_code 2226489
_cod_database_fobs_code 2226489

loop_
_symmetry_equiv_pos_as_xyz
'x, y, z'
'-x, -y, -z'

loop_
_atom_site_type_symbol
_atom_site_label
_atom_site_fract_x
_atom_site_fract_y
_atom_site_fract_z
_atom_site_U_iso_or_equiv
_atom_site_adp_type
_atom_site_calc_flag
_atom_site_refinement_flags
_atom_site_occupancy
_atom_site_disorder_assembly
_atom_site_disorder_group
Re Re2 0.81148(4) 0.32794(3) 0.47046(3) 0.05237(11) Uani d . 1 . .
Re Re1 0.42492(4) 0.26252(3) 0.05290(2) 0.05389(11) Uani d . 1 . .
Co Co1 0.77573(8) 0.78259(7) 0.30120(6) 0.03267(17) Uani d . 1 . .
N N1 0.9503(5) 0.6807(4) 0.2371(4) 0.0360(11) Uani d . 1 . .
N N2 0.6819(5) 0.6648(4) 0.2795(4) 0.0373(11) Uani d . 1 . .
N N3 0.7832(6) 0.8921(5) 0.1575(4) 0.0386(11) Uani d . 1 . .
N N4 0.8990(5) 0.8977(4) 0.2982(4) 0.0357(10) Uani d . 1 . .
N N5 0.5837(5) 0.8693(5) 0.3666(5) 0.0383(11) Uani d . 1 . .
N N6 0.7463(5) 0.7149(4) 0.4579(4) 0.0353(10) Uani d . 1 . .
O O1 0.5215(9) 0.2398(7) -0.0613(6) 0.087(2) Uani d . 1 . .
O O2 0.4816(12) 0.3588(9) 0.0815(7) 0.119(4) Uani d . 1 . .
O O3 0.4311(14) 0.1461(8) 0.1403(7) 0.125(4) Uani d . 1 . .
O O4 0.2576(10) 0.2997(10) 0.0475(10) 0.123(4) Uani d . 1 . .
O O5 0.8842(9) 0.4410(6) 0.4074(8) 0.089(3) Uani d . 1 . .
O O6 0.6492(9) 0.3431(8) 0.4588(8) 0.102(3) Uani d . 1 . .
O O7 0.9060(11) 0.2337(12) 0.4291(8) 0.132(4) Uani d . 1 . .
O O8 0.7999(11) 0.3087(9) 0.5966(6) 0.113(4) Uani d . 1 . .
O O9 0.6895(13) 0.1463(10) 0.7811(8) 0.118(3) Uani d D 1 . .
H H109 0.69(2) 0.180(17) 0.721(4) 0.230 Uiso d D 1 . .
H H209 0.622(12) 0.166(14) 0.828(8) 0.153 Uiso d D 1 . .
C C1 1.0837(7) 0.6876(6) 0.2185(6) 0.0453(15) Uani d . 1 . .
H H1 1.1092 0.7374 0.2421 0.054 Uiso calc R 1 . .
C C2 1.1877(7) 0.6209(6) 0.1635(6) 0.0485(17) Uani d . 1 . .
H H2 1.2798 0.6291 0.1495 0.058 Uiso calc R 1 . .
C C3 1.1533(8) 0.5461(7) 0.1318(7) 0.0541(19) Uani d . 1 . .
H H3 1.2216 0.5025 0.0959 0.065 Uiso calc R 1 . .
C C4 1.0142(8) 0.5333(6) 0.1528(6) 0.0463(15) Uani d . 1 . .
C C5 0.9697(9) 0.4542(7) 0.1245(8) 0.062(2) Uani d . 1 . .
H H5 1.0338 0.4069 0.0904 0.074 Uiso calc R 1 . .
C C6 0.8313(10) 0.4475(8) 0.1478(9) 0.070(3) Uani d . 1 . .
H H6 0.8038 0.3948 0.1291 0.084 Uiso calc R 1 . .
C C7 0.7289(9) 0.5179(6) 0.1990(6) 0.0483(16) Uani d . 1 . .
C C8 0.5883(10) 0.5129(7) 0.2260(8) 0.061(2) Uani d . 1 . .
H H8 0.5557 0.4645 0.2053 0.073 Uiso calc R 1 . .
C C9 0.5006(9) 0.5762(7) 0.2806(8) 0.060(2) Uani d . 1 . .
H H9 0.4071 0.5694 0.3022 0.073 Uiso calc R 1 . .
C C10 0.5501(7) 0.6541(6) 0.3057(6) 0.0476(16) Uani d . 1 . .
H H10 0.4873 0.6999 0.3423 0.057 Uiso calc R 1 . .
C C11 0.7723(7) 0.5954(5) 0.2277(5) 0.0362(12) Uani d . 1 . .
C C12 0.9166(6) 0.6051(5) 0.2043(5) 0.0345(12) Uani d . 1 . .
C C13 0.7240(8) 0.8886(7) 0.0902(6) 0.0498(17) Uani d . 1 . .
H H13 0.6849 0.8275 0.0987 0.060 Uiso calc R 1 . .
C C14 0.7176(9) 0.9729(8) 0.0066(6) 0.060(2) Uani d . 1 . .
H H14 0.6715 0.9689 -0.0378 0.072 Uiso calc R 1 . .
C C15 0.7792(9) 1.0608(7) -0.0092(6) 0.060(2) Uani d . 1 . .
H H15 0.7780 1.1167 -0.0656 0.072 Uiso calc R 1 . .
C C16 0.8444(8) 1.0663(5) 0.0601(6) 0.0474(17) Uani d . 1 . .
C C17 0.9158(10) 1.1552(7) 0.0493(8) 0.062(2) Uani d . 1 . .
H H17 0.9184 1.2130 -0.0062 0.075 Uiso calc R 1 . .
C C18 0.9789(9) 1.1563(6) 0.1182(8) 0.063(2) Uani d . 1 . .
H H18 1.0231 1.2148 0.1098 0.076 Uiso calc R 1 . .
C C19 0.9781(7) 1.0697(6) 0.2024(7) 0.0468(17) Uani d . 1 . .
C C20 1.0409(9) 1.0668(7) 0.2771(8) 0.059(2) Uani d . 1 . .
H H20 1.0872 1.1230 0.2717 0.071 Uiso calc R 1 . .
C C21 1.0327(8) 0.9808(8) 0.3570(7) 0.056(2) Uani d . 1 . .
H H21 1.0757 0.9774 0.4056 0.067 Uiso calc R 1 . .
C C22 0.9605(7) 0.8977(6) 0.3669(6) 0.0443(15) Uani d . 1 . .
H H22 0.9549 0.8405 0.4230 0.053 Uiso calc R 1 . .
C C23 0.9084(6) 0.9817(5) 0.2161(5) 0.0373(13) Uani d . 1 . .
C C24 0.8440(6) 0.9794(5) 0.1435(5) 0.0374(13) Uani d . 1 . .
C C25 0.5018(7) 0.9451(6) 0.3215(6) 0.0445(15) Uani d . 1 . .
H H25 0.5289 0.9676 0.2515 0.053 Uiso calc R 1 . .
C C26 0.3778(8) 0.9917(7) 0.3749(7) 0.0548(19) Uani d . 1 . .
H H26 0.3242 1.0447 0.3406 0.066 Uiso calc R 1 . .
C C27 0.3352(7) 0.9605(6) 0.4761(7) 0.0524(19) Uani d . 1 . .
H H27 0.2509 0.9902 0.5117 0.063 Uiso calc R 1 . .
C C28 0.4194(7) 0.8820(6) 0.5285(6) 0.0434(15) Uani d . 1 . .
C C29 0.3850(8) 0.8462(7) 0.6356(6) 0.0514(18) Uani d . 1 . .
H H29 0.3023 0.8739 0.6748 0.062 Uiso calc R 1 . .
C C30 0.4710(8) 0.7722(7) 0.6816(6) 0.0528(18) Uani d . 1 . .
H H30 0.4472 0.7517 0.7517 0.063 Uiso calc R 1 . .
C C31 0.5963(7) 0.7258(6) 0.6245(5) 0.0436(15) Uani d . 1 . .
C C32 0.6871(8) 0.6473(7) 0.6673(6) 0.0530(18) Uani d . 1 . .
H H32 0.6695 0.6252 0.7371 0.064 Uiso calc R 1 . .
C C33 0.8045(9) 0.6025(7) 0.6043(6) 0.0548(19) Uani d . 1 . .
H H33 0.8642 0.5482 0.6313 0.066 Uiso calc R 1 . .
C C34 0.8303(7) 0.6406(6) 0.5006(5) 0.0451(15) Uani d . 1 . .
H H34 0.9105 0.6125 0.4590 0.054 Uiso calc R 1 . .
C C35 0.6306(6) 0.7583(5) 0.5182(5) 0.0363(12) Uani d . 1 . .
C C36 0.5425(6) 0.8397(5) 0.4702(5) 0.0359(12) Uani d . 1 . .

loop_
_atom_site_aniso_label
_atom_site_aniso_U_11
_atom_site_aniso_U_22
_atom_site_aniso_U_33
_atom_site_aniso_U_12
_atom_site_aniso_U_13
_atom_site_aniso_U_23
Re2 0.0577(2) 0.05247(19) 0.04822(18) -0.01579(14) -0.01504(15) -0.00749(14)
Re1 0.0644(2) 0.0581(2) 0.03748(16) -0.00922(15) -0.00999(14) -0.01234(13)
Co1 0.0324(4) 0.0366(4) 0.0285(4) -0.0069(3) -0.0071(3) -0.0067(3)
N1 0.035(2) 0.042(3) 0.032(2) -0.007(2) -0.011(2) -0.008(2)
N2 0.035(2) 0.039(3) 0.036(3) -0.012(2) -0.006(2) -0.005(2)
N3 0.036(2) 0.044(3) 0.033(3) -0.007(2) -0.009(2) -0.005(2)
N4 0.035(2) 0.042(3) 0.035(3) -0.007(2) -0.012(2) -0.012(2)
N5 0.031(2) 0.042(3) 0.042(3) -0.003(2) -0.012(2) -0.010(2)
N6 0.033(2) 0.039(3) 0.031(2) -0.007(2) -0.006(2) -0.006(2)
O1 0.087(5) 0.113(6) 0.060(4) 0.007(5) -0.019(4) -0.033(4)
O2 0.165(10) 0.136(8) 0.082(6) -0.086(7) -0.030(7) -0.025(6)
O3 0.219(13) 0.079(6) 0.077(6) -0.036(7) -0.055(8) 0.007(5)
O4 0.071(5) 0.132(9) 0.166(11) 0.012(6) -0.023(6) -0.064(8)
O5 0.087(5) 0.063(4) 0.113(7) -0.024(4) -0.033(5) 0.001(4)
O6 0.088(6) 0.115(7) 0.126(8) -0.038(5) -0.046(6) -0.027(6)
O7 0.114(8) 0.201(12) 0.082(7) -0.069(8) -0.021(6) -0.011(8)
O8 0.122(7) 0.151(9) 0.046(4) 0.025(7) -0.025(5) -0.017(5)
O9 0.141(10) 0.137(9) 0.087(7) -0.011(8) -0.042(7) -0.035(7)
C1 0.036(3) 0.055(4) 0.044(4) -0.008(3) -0.014(3) -0.005(3)
C2 0.037(3) 0.054(4) 0.046(4) -0.002(3) -0.006(3) -0.007(3)
C3 0.042(4) 0.051(4) 0.055(5) 0.006(3) -0.004(3) -0.010(4)
C4 0.044(3) 0.046(4) 0.048(4) -0.005(3) -0.010(3) -0.014(3)
C5 0.060(5) 0.049(4) 0.074(6) 0.004(4) -0.009(4) -0.031(4)
C6 0.070(6) 0.066(6) 0.091(8) -0.003(5) -0.017(5) -0.052(6)
C7 0.054(4) 0.046(4) 0.048(4) -0.019(3) -0.011(3) -0.010(3)
C8 0.063(5) 0.059(5) 0.071(6) -0.023(4) -0.026(5) -0.014(4)
C9 0.047(4) 0.059(5) 0.079(6) -0.021(4) -0.009(4) -0.022(5)
C10 0.039(3) 0.055(4) 0.049(4) -0.010(3) -0.008(3) -0.012(3)
C11 0.036(3) 0.034(3) 0.038(3) -0.008(2) -0.010(2) -0.004(2)
C12 0.036(3) 0.032(3) 0.031(3) -0.002(2) -0.008(2) -0.003(2)
C13 0.055(4) 0.060(4) 0.036(3) -0.003(3) -0.016(3) -0.013(3)
C14 0.061(5) 0.079(6) 0.039(4) 0.003(4) -0.026(4) -0.008(4)
C15 0.067(5) 0.060(5) 0.034(4) 0.002(4) -0.012(4) 0.009(3)
C16 0.049(4) 0.034(3) 0.045(4) 0.000(3) -0.006(3) 0.001(3)
C17 0.067(5) 0.038(4) 0.069(6) -0.010(3) -0.013(5) 0.002(4)
C18 0.054(4) 0.040(4) 0.088(7) -0.014(3) -0.007(5) -0.013(4)
C19 0.036(3) 0.041(3) 0.061(5) -0.009(3) -0.003(3) -0.018(3)
C20 0.049(4) 0.057(5) 0.077(6) -0.013(4) -0.012(4) -0.027(5)
C21 0.041(4) 0.074(5) 0.067(5) -0.008(3) -0.019(4) -0.036(5)
C22 0.040(3) 0.054(4) 0.045(4) -0.011(3) -0.013(3) -0.017(3)
C23 0.027(2) 0.036(3) 0.044(3) -0.005(2) -0.003(2) -0.010(3)
C24 0.034(3) 0.040(3) 0.033(3) -0.003(2) -0.006(2) -0.005(2)
C25 0.044(3) 0.043(3) 0.047(4) -0.005(3) -0.019(3) -0.007(3)
C26 0.039(3) 0.056(4) 0.068(5) -0.002(3) -0.018(4) -0.012(4)
C27 0.034(3) 0.054(4) 0.069(5) 0.004(3) -0.008(3) -0.028(4)
C28 0.037(3) 0.049(4) 0.045(4) -0.010(3) -0.002(3) -0.019(3)
C29 0.045(4) 0.066(5) 0.045(4) -0.016(3) 0.002(3) -0.026(4)
C30 0.051(4) 0.070(5) 0.035(3) -0.015(4) 0.000(3) -0.019(3)
C31 0.043(3) 0.061(4) 0.028(3) -0.018(3) -0.003(3) -0.012(3)
C32 0.052(4) 0.070(5) 0.030(3) -0.022(4) -0.006(3) 0.001(3)
C33 0.053(4) 0.056(4) 0.047(4) -0.011(3) -0.020(4) 0.011(3)
C34 0.044(3) 0.052(4) 0.034(3) -0.005(3) -0.010(3) -0.003(3)
C35 0.031(3) 0.044(3) 0.032(3) -0.012(2) -0.005(2) -0.004(2)
C36 0.031(3) 0.042(3) 0.038(3) -0.008(2) -0.009(2) -0.012(3)

loop_
_atom_type_symbol
_atom_type_description
_atom_type_scat_dispersion_real
_atom_type_scat_dispersion_imag
_atom_type_scat_source
C C 0.0015 0.0009 'International Tables Vol C Tables 4.2.6.8 and 6.1.1.4'
H H 0.0000 0.0000 'International Tables Vol C Tables 4.2.6.8 and 6.1.1.4'
Co Co 0.3050 0.6296 'International Tables Vol C Tables 4.2.6.8 and 6.1.1.4'
N N 0.0030 0.0019 'International Tables Vol C Tables 4.2.6.8 and 6.1.1.4'
O O 0.0056 0.0036 'International Tables Vol C Tables 4.2.6.8 and 6.1.1.4'
Re Re -0.4693 4.8944 'International Tables Vol C Tables 4.2.6.8 and 6.1.1.4'

loop_
_geom_angle_atom_site_label_1
_geom_angle_atom_site_label_2
_geom_angle_atom_site_label_3
_geom_angle_site_symmetry_1
_geom_angle_site_symmetry_3
_geom_angle
_geom_angle_publ_flag
O7 Re2 O5 . . 108.3(5) ?
O7 Re2 O6 . . 113.2(5) ?
O5 Re2 O6 . . 109.3(5) ?
O7 Re2 O8 . . 109.7(5) ?
O5 Re2 O8 . . 107.7(6) ?
O6 Re2 O8 . . 108.5(5) ?
O3 Re1 O2 . . 111.0(5) ?
O3 Re1 O1 . . 107.9(5) ?
O2 Re1 O1 . . 111.5(5) ?
O3 Re1 O4 . . 108.4(6) ?
O2 Re1 O4 . . 110.6(6) ?
O1 Re1 O4 . . 107.4(5) ?
N6 Co1 N2 . . 94.4(2) ?
N6 Co1 N1 . . 101.4(2) ?
N2 Co1 N1 . . 78.1(2) ?
N6 Co1 N4 . . 93.0(2) ?
N2 Co1 N4 . . 169.5(2) ?
N1 Co1 N4 . . 93.2(2) ?
N6 Co1 N3 . . 163.7(2) ?
N2 Co1 N3 . . 96.8(2) ?
N1 Co1 N3 . . 92.5(2) ?
N4 Co1 N3 . . 77.5(2) ?
N6 Co1 N5 . . 78.0(2) ?
N2 Co1 N5 . . 94.3(2) ?
N1 Co1 N5 . . 172.3(2) ?
N4 Co1 N5 . . 94.5(2) ?
N3 Co1 N5 . . 89.4(2) ?
C1 N1 C12 . . 117.7(6) ?
C1 N1 Co1 . . 129.0(5) ?
C12 N1 Co1 . . 113.1(4) ?
C10 N2 C11 . . 117.6(6) ?
C10 N2 Co1 . . 128.5(5) ?
C11 N2 Co1 . . 113.8(4) ?
C13 N3 C24 . . 118.8(6) ?
C13 N3 Co1 . . 127.8(5) ?
C24 N3 Co1 . . 113.0(4) ?
C22 N4 C23 . . 118.5(6) ?
C22 N4 Co1 . . 128.4(5) ?
C23 N4 Co1 . . 113.1(4) ?
C25 N5 C36 . . 117.2(6) ?
C25 N5 Co1 . . 129.7(5) ?
C36 N5 Co1 . . 113.1(4) ?
C34 N6 C35 . . 118.8(6) ?
C34 N6 Co1 . . 127.0(5) ?
C35 N6 Co1 . . 114.2(4) ?
H109 O9 H209 . . 116(16) ?
N1 C1 C2 . . 121.7(7) ?
N1 C1 H1 . . 119.1 ?
C2 C1 H1 . . 119.1 ?
C3 C2 C1 . . 120.1(7) ?
C3 C2 H2 . . 120.0 ?
C1 C2 H2 . . 120.0 ?
C2 C3 C4 . . 120.2(7) ?
C2 C3 H3 . . 119.9 ?
C4 C3 H3 . . 119.9 ?
C3 C4 C12 . . 116.5(7) ?
C3 C4 C5 . . 123.6(7) ?
C12 C4 C5 . . 120.0(7) ?
C6 C5 C4 . . 119.8(7) ?
C6 C5 H5 . . 120.1 ?
C4 C5 H5 . . 120.1 ?
C5 C6 C7 . . 122.6(8) ?
C5 C6 H6 . . 118.7 ?
C7 C6 H6 . . 118.7 ?
C8 C7 C11 . . 117.4(8) ?
C8 C7 C6 . . 124.7(8) ?
C11 C7 C6 . . 117.8(7) ?
C9 C8 C7 . . 120.7(8) ?
C9 C8 H8 . . 119.6 ?
C7 C8 H8 . . 119.6 ?
C8 C9 C10 . . 119.2(8) ?
C8 C9 H9 . . 120.4 ?
C10 C9 H9 . . 120.4 ?
N2 C10 C9 . . 122.7(8) ?
N2 C10 H10 . . 118.7 ?
C9 C10 H10 . . 118.7 ?
N2 C11 C7 . . 122.1(6) ?
N2 C11 C12 . . 116.7(6) ?
C7 C11 C12 . . 121.2(6) ?
N1 C12 C4 . . 123.8(6) ?
N1 C12 C11 . . 117.5(5) ?
C4 C12 C11 . . 118.7(6) ?
N3 C13 C14 . . 122.7(8) ?
N3 C13 H13 . . 118.7 ?
C14 C13 H13 . . 118.7 ?
C15 C14 C13 . . 119.4(8) ?
C15 C14 H14 . . 120.3 ?
C13 C14 H14 . . 120.3 ?
C14 C15 C16 . . 119.3(7) ?
C14 C15 H15 . . 120.3 ?
C16 C15 H15 . . 120.3 ?
C15 C16 C24 . . 118.1(7) ?
C15 C16 C17 . . 123.8(8) ?
C24 C16 C17 . . 118.1(8) ?
C18 C17 C16 . . 121.6(8) ?
C18 C17 H17 . . 119.2 ?
C16 C17 H17 . . 119.2 ?
C17 C18 C19 . . 120.6(8) ?
C17 C18 H18 . . 119.7 ?
C19 C18 H18 . . 119.7 ?
C18 C19 C20 . . 123.1(7) ?
C18 C19 C23 . . 119.6(8) ?
C20 C19 C23 . . 117.3(8) ?
C21 C20 C19 . . 119.1(7) ?
C21 C20 H20 . . 120.5 ?
C19 C20 H20 . . 120.5 ?
C20 C21 C22 . . 120.7(8) ?
C20 C21 H21 . . 119.7 ?
C22 C21 H21 . . 119.7 ?
N4 C22 C21 . . 122.1(8) ?
N4 C22 H22 . . 119.0 ?
C21 C22 H22 . . 119.0 ?
N4 C23 C19 . . 122.3(7) ?
N4 C23 C24 . . 117.6(6) ?
C19 C23 C24 . . 120.1(7) ?
N3 C24 C16 . . 121.7(7) ?
N3 C24 C23 . . 118.2(6) ?
C16 C24 C23 . . 120.1(7) ?
N5 C25 C26 . . 122.8(8) ?
N5 C25 H25 . . 118.6 ?
C26 C25 H25 . . 118.6 ?
C27 C26 C25 . . 120.1(8) ?
C27 C26 H26 . . 119.9 ?
C25 C26 H26 . . 119.9 ?
C26 C27 C28 . . 119.7(7) ?
C26 C27 H27 . . 120.1 ?
C28 C27 H27 . . 120.1 ?
C36 C28 C27 . . 117.0(7) ?
C36 C28 C29 . . 119.2(7) ?
C27 C28 C29 . . 123.9(7) ?
C30 C29 C28 . . 121.2(7) ?
C30 C29 H29 . . 119.4 ?
C28 C29 H29 . . 119.4 ?
C29 C30 C31 . . 121.1(7) ?
C29 C30 H30 . . 119.4 ?
C31 C30 H30 . . 119.4 ?
C32 C31 C35 . . 117.7(7) ?
C32 C31 C30 . . 123.8(7) ?
C35 C31 C30 . . 118.5(7) ?
C33 C32 C31 . . 119.4(7) ?
C33 C32 H32 . . 120.3 ?
C31 C32 H32 . . 120.3 ?
C34 C33 C32 . . 118.7(7) ?
C34 C33 H33 . . 120.6 ?
C32 C33 H33 . . 120.6 ?
N6 C34 C33 . . 123.2(7) ?
N6 C34 H34 . . 118.4 ?
C33 C34 H34 . . 118.4 ?
N6 C35 C31 . . 122.2(6) ?
N6 C35 C36 . . 117.7(6) ?
C31 C35 C36 . . 120.1(6) ?
N5 C36 C28 . . 123.2(6) ?
N5 C36 C35 . . 117.0(6) ?
C28 C36 C35 . . 119.8(6) ?

loop_
_geom_bond_atom_site_label_1
_geom_bond_atom_site_label_2
_geom_bond_site_symmetry_2
_geom_bond_distance
_geom_bond_publ_flag
Re2 O7 . 1.549(15) y
Re2 O5 . 1.685(8) y
Re2 O6 . 1.708(8) y
Re2 O8 . 1.728(8) y
Re1 O3 . 1.688(9) y
Re1 O2 . 1.691(9) y
Re1 O1 . 1.700(7) y
Re1 O4 . 1.724(10) y
Co1 N6 . 2.122(5) y
Co1 N2 . 2.122(5) y
Co1 N1 . 2.136(5) y
Co1 N4 . 2.147(5) y
Co1 N3 . 2.148(6) y
Co1 N5 . 2.151(6) y
N1 C1 . 1.336(8) ?
N1 C12 . 1.356(8) ?
N2 C10 . 1.318(8) ?
N2 C11 . 1.362(8) ?
N3 C13 . 1.317(9) ?
N3 C24 . 1.352(9) ?
N4 C22 . 1.337(9) ?
N4 C23 . 1.362(9) ?
N5 C25 . 1.336(9) ?
N5 C36 . 1.373(9) ?
N6 C34 . 1.324(9) ?
N6 C35 . 1.360(8) ?
O9 H109 . 0.85(10) ?
O9 H209 . 0.86(14) ?
C1 C2 . 1.422(11) ?
C1 H1 . 0.9300 ?
C2 C3 . 1.341(12) ?
C2 H2 . 0.9300 ?
C3 C4 . 1.407(11) ?
C3 H3 . 0.9300 ?
C4 C12 . 1.411(9) ?
C4 C5 . 1.417(12) ?
C5 C6 . 1.378(13) ?
C5 H5 . 0.9300 ?
C6 C7 . 1.418(12) ?
C6 H6 . 0.9300 ?
C7 C8 . 1.390(12) ?
C7 C11 . 1.396(9) ?
C8 C9 . 1.319(13) ?
C8 H8 . 0.9300 ?
C9 C10 . 1.407(11) ?
C9 H9 . 0.9300 ?
C10 H10 . 0.9300 ?
C11 C12 . 1.445(9) ?
C13 C14 . 1.395(11) ?
C13 H13 . 0.9300 ?
C14 C15 . 1.357(14) ?
C14 H14 . 0.9300 ?
C15 C16 . 1.397(13) ?
C15 H15 . 0.9300 ?
C16 C24 . 1.403(9) ?
C16 C17 . 1.450(12) ?
C17 C18 . 1.357(15) ?
C17 H17 . 0.9300 ?
C18 C19 . 1.407(12) ?
C18 H18 . 0.9300 ?
C19 C20 . 1.414(13) ?
C19 C23 . 1.417(9) ?
C20 C21 . 1.359(14) ?
C20 H20 . 0.9300 ?
C21 C22 . 1.392(11) ?
C21 H21 . 0.9300 ?
C22 H22 . 0.9300 ?
C23 C24 . 1.418(10) ?
C25 C26 . 1.389(11) ?
C25 H25 . 0.9300 ?
C26 C27 . 1.342(13) ?
C26 H26 . 0.9300 ?
C27 C28 . 1.420(11) ?
C27 H27 . 0.9300 ?
C28 C36 . 1.388(9) ?
C28 C29 . 1.424(11) ?
C29 C30 . 1.358(13) ?
C29 H29 . 0.9300 ?
C30 C31 . 1.418(10) ?
C30 H30 . 0.9300 ?
C31 C32 . 1.398(11) ?
C31 C35 . 1.410(9) ?
C32 C33 . 1.397(12) ?
C32 H32 . 0.9300 ?
C33 C34 . 1.386(10) ?
C33 H33 . 0.9300 ?
C34 H34 . 0.9300 ?
C35 C36 . 1.432(9) ?

loop_
_geom_hbond_atom_site_label_D
_geom_hbond_atom_site_label_H
_geom_hbond_atom_site_label_A
_geom_hbond_site_symmetry_A
_geom_hbond_distance_DH
_geom_hbond_distance_HA
_geom_hbond_distance_DA
_geom_hbond_angle_DHA
O9 H209 O1 1_556 0.85(10) 1.99(8) 2.802(13) 157(19)
O9 H109 O8 . 0.86(14) 2.26(17) 2.953(17) 14E1(2)
C15 H15 O9 1_564 0.93 2.56 3.271(14) 134
C33 H33 O5 2_766 0.93 2.51 3.116(12) 123
C5 H5 O4 1_655 0.93 2.45 3.309(13) 154
C33 H33 O5 2_766 0.93 2.51 3.116(12) 123

loop_
_geom_torsion_atom_site_label_1
_geom_torsion_atom_site_label_2
_geom_torsion_atom_site_label_3
_geom_torsion_atom_site_label_4
_geom_torsion_site_symmetry_1
_geom_torsion_site_symmetry_2
_geom_torsion_site_symmetry_3
_geom_torsion_site_symmetry_4
_geom_torsion
_geom_torsion_publ_flag
N6 Co1 N1 C1 . . . . -86.0(6) ?
N2 Co1 N1 C1 . . . . -178.2(6) ?
N4 Co1 N1 C1 . . . . 7.8(6) ?
N3 Co1 N1 C1 . . . . 85.4(6) ?
N5 Co1 N1 C1 . . . . -170.6(15) ?
N6 Co1 N1 C12 . . . . 100.1(4) ?
N2 Co1 N1 C12 . . . . 7.9(4) ?
N4 Co1 N1 C12 . . . . -166.2(4) ?
N3 Co1 N1 C12 . . . . -88.6(4) ?
N5 Co1 N1 C12 . . . . 15.5(19) ?
N6 Co1 N2 C10 . . . . 75.1(7) ?
N1 Co1 N2 C10 . . . . 175.8(7) ?
N4 Co1 N2 C10 . . . . -149.6(11) ?
N3 Co1 N2 C10 . . . . -93.0(7) ?
N5 Co1 N2 C10 . . . . -3.2(7) ?
N6 Co1 N2 C11 . . . . -108.0(5) ?
N1 Co1 N2 C11 . . . . -7.3(5) ?
N4 Co1 N2 C11 . . . . 27.3(14) ?
N3 Co1 N2 C11 . . . . 83.8(5) ?
N5 Co1 N2 C11 . . . . 173.7(5) ?
N6 Co1 N3 C13 . . . . -123.2(8) ?
N2 Co1 N3 C13 . . . . 10.0(6) ?
N1 Co1 N3 C13 . . . . 88.3(6) ?
N4 Co1 N3 C13 . . . . -179.0(6) ?
N5 Co1 N3 C13 . . . . -84.2(6) ?
N6 Co1 N3 C24 . . . . 48.9(9) ?
N2 Co1 N3 C24 . . . . -177.9(4) ?
N1 Co1 N3 C24 . . . . -99.6(5) ?
N4 Co1 N3 C24 . . . . -6.9(4) ?
N5 Co1 N3 C24 . . . . 87.8(5) ?
N6 Co1 N4 C22 . . . . 16.2(6) ?
N2 Co1 N4 C22 . . . . -119.2(12) ?
N1 Co1 N4 C22 . . . . -85.4(6) ?
N3 Co1 N4 C22 . . . . -177.2(6) ?
N5 Co1 N4 C22 . . . . 94.4(6) ?
N6 Co1 N4 C23 . . . . -161.2(4) ?
N2 Co1 N4 C23 . . . . 63.4(13) ?
N1 Co1 N4 C23 . . . . 97.2(4) ?
N3 Co1 N4 C23 . . . . 5.3(4) ?
N5 Co1 N4 C23 . . . . -83.0(4) ?
N6 Co1 N5 C25 . . . . -179.1(6) ?
N2 Co1 N5 C25 . . . . -85.5(6) ?
N1 Co1 N5 C25 . . . . -93.0(18) ?
N4 Co1 N5 C25 . . . . 88.7(6) ?
N3 Co1 N5 C25 . . . . 11.3(6) ?
N6 Co1 N5 C36 . . . . 0.7(4) ?
N2 Co1 N5 C36 . . . . 94.3(5) ?
N1 Co1 N5 C36 . . . . 86.8(17) ?
N4 Co1 N5 C36 . . . . -91.5(5) ?
N3 Co1 N5 C36 . . . . -168.9(5) ?
N2 Co1 N6 C34 . . . . 88.4(6) ?
N1 Co1 N6 C34 . . . . 9.6(6) ?
N4 Co1 N6 C34 . . . . -84.2(6) ?
N3 Co1 N6 C34 . . . . -138.2(8) ?
N5 Co1 N6 C34 . . . . -178.2(6) ?
N2 Co1 N6 C35 . . . . -94.8(5) ?
N1 Co1 N6 C35 . . . . -173.6(4) ?
N4 Co1 N6 C35 . . . . 92.6(5) ?
N3 Co1 N6 C35 . . . . 38.6(10) ?
N5 Co1 N6 C35 . . . . -1.4(4) ?
C12 N1 C1 C2 . . . . 1.9(10) ?
Co1 N1 C1 C2 . . . . -171.8(5) ?
N1 C1 C2 C3 . . . . -2.3(12) ?
C1 C2 C3 C4 . . . . 0.0(13) ?
C2 C3 C4 C12 . . . . 2.3(12) ?
C2 C3 C4 C5 . . . . -178.0(9) ?
C3 C4 C5 C6 . . . . -179.8(10) ?
C12 C4 C5 C6 . . . . -0.2(14) ?
C4 C5 C6 C7 . . . . 0.4(17) ?
C5 C6 C7 C8 . . . . -178.6(10) ?
C5 C6 C7 C11 . . . . -1.0(16) ?
C11 C7 C8 C9 . . . . -3.0(14) ?
C6 C7 C8 C9 . . . . 174.6(10) ?
C7 C8 C9 C10 . . . . 4.2(16) ?
C11 N2 C10 C9 . . . . -1.3(12) ?
Co1 N2 C10 C9 . . . . 175.5(7) ?
C8 C9 C10 N2 . . . . -2.1(15) ?
C10 N2 C11 C7 . . . . 2.5(10) ?
Co1 N2 C11 C7 . . . . -174.7(5) ?
C10 N2 C11 C12 . . . . -177.0(6) ?
Co1 N2 C11 C12 . . . . 5.8(7) ?
C8 C7 C11 N2 . . . . -0.5(11) ?
C6 C7 C11 N2 . . . . -178.3(8) ?
C8 C7 C11 C12 . . . . 179.0(7) ?
C6 C7 C11 C12 . . . . 1.2(12) ?
C1 N1 C12 C4 . . . . 0.6(10) ?
Co1 N1 C12 C4 . . . . 175.3(6) ?
C1 N1 C12 C11 . . . . 177.9(6) ?
Co1 N1 C12 C11 . . . . -7.4(7) ?
C3 C4 C12 N1 . . . . -2.7(11) ?
C5 C4 C12 N1 . . . . 177.6(7) ?
C3 C4 C12 C11 . . . . -179.9(7) ?
C5 C4 C12 C11 . . . . 0.4(11) ?
N2 C11 C12 N1 . . . . 1.2(9) ?
C7 C11 C12 N1 . . . . -178.3(6) ?
N2 C11 C12 C4 . . . . 178.6(6) ?
C7 C11 C12 C4 . . . . -0.9(10) ?
C24 N3 C13 C14 . . . . -2.1(11) ?
Co1 N3 C13 C14 . . . . 169.5(6) ?
N3 C13 C14 C15 . . . . 2.8(13) ?
C13 C14 C15 C16 . . . . -1.8(13) ?
C14 C15 C16 C24 . . . . 0.4(12) ?
C14 C15 C16 C17 . . . . 178.6(8) ?
C15 C16 C17 C18 . . . . -179.3(9) ?
C24 C16 C17 C18 . . . . -1.1(13) ?
C16 C17 C18 C19 . . . . 0.7(14) ?
C17 C18 C19 C20 . . . . -179.4(9) ?
C17 C18 C19 C23 . . . . -1.2(12) ?
C18 C19 C20 C21 . . . . 178.7(8) ?
C23 C19 C20 C21 . . . . 0.5(11) ?
C19 C20 C21 C22 . . . . -1.6(12) ?
C23 N4 C22 C21 . . . . 0.3(10) ?
Co1 N4 C22 C21 . . . . -177.0(5) ?
C20 C21 C22 N4 . . . . 1.3(12) ?
C22 N4 C23 C19 . . . . -1.5(9) ?
Co1 N4 C23 C19 . . . . 176.2(5) ?
C22 N4 C23 C24 . . . . 179.2(6) ?
Co1 N4 C23 C24 . . . . -3.1(7) ?
C18 C19 C23 N4 . . . . -177.2(7) ?
C20 C19 C23 N4 . . . . 1.1(10) ?
C18 C19 C23 C24 . . . . 2.2(10) ?
C20 C19 C23 C24 . . . . -179.6(6) ?
C13 N3 C24 C16 . . . . 0.6(10) ?
Co1 N3 C24 C16 . . . . -172.2(5) ?
C13 N3 C24 C23 . . . . -179.5(6) ?
Co1 N3 C24 C23 . . . . 7.7(7) ?
C15 C16 C24 N3 . . . . 0.2(11) ?
C17 C16 C24 N3 . . . . -178.1(7) ?
C15 C16 C24 C23 . . . . -179.7(7) ?
C17 C16 C24 C23 . . . . 2.0(10) ?
N4 C23 C24 N3 . . . . -3.1(9) ?
C19 C23 C24 N3 . . . . 177.5(6) ?
N4 C23 C24 C16 . . . . 176.8(6) ?
C19 C23 C24 C16 . . . . -2.6(9) ?
C36 N5 C25 C26 . . . . -1.6(11) ?
Co1 N5 C25 C26 . . . . 178.1(6) ?
N5 C25 C26 C27 . . . . -0.4(13) ?
C25 C26 C27 C28 . . . . 1.9(13) ?
C26 C27 C28 C36 . . . . -1.2(11) ?
C26 C27 C28 C29 . . . . 178.0(8) ?
C36 C28 C29 C30 . . . . 0.5(11) ?
C27 C28 C29 C30 . . . . -178.7(8) ?
C28 C29 C30 C31 . . . . -1.8(12) ?
C29 C30 C31 C32 . . . . -178.2(8) ?
C29 C30 C31 C35 . . . . 0.2(12) ?
C35 C31 C32 C33 . . . . -1.8(11) ?
C30 C31 C32 C33 . . . . 176.6(8) ?
C31 C32 C33 C34 . . . . 2.6(12) ?
C35 N6 C34 C33 . . . . 1.7(11) ?
Co1 N6 C34 C33 . . . . 178.4(6) ?
C32 C33 C34 N6 . . . . -2.6(13) ?
C34 N6 C35 C31 . . . . -0.8(10) ?
Co1 N6 C35 C31 . . . . -177.9(5) ?
C34 N6 C35 C36 . . . . 179.0(6) ?
Co1 N6 C35 C36 . . . . 1.9(7) ?
C32 C31 C35 N6 . . . . 0.9(10) ?
C30 C31 C35 N6 . . . . -177.6(7) ?
C32 C31 C35 C36 . . . . -178.9(7) ?
C30 C31 C35 C36 . . . . 2.6(10) ?
C25 N5 C36 C28 . . . . 2.3(10) ?
Co1 N5 C36 C28 . . . . -177.5(5) ?
C25 N5 C36 C35 . . . . 179.9(6) ?
Co1 N5 C36 C35 . . . . 0.1(7) ?
C27 C28 C36 N5 . . . . -0.9(10) ?
C29 C28 C36 N5 . . . . 179.8(7) ?
C27 C28 C36 C35 . . . . -178.5(6) ?
C29 C28 C36 C35 . . . . 2.2(10) ?
N6 C35 C36 N5 . . . . -1.4(9) ?
C31 C35 C36 N5 . . . . 178.5(6) ?
N6 C35 C36 C28 . . . . 176.3(6) ?
C31 C35 C36 C28 . . . . -3.8(10) ?
